data_7114669
loop_
_publ_author_name
'Bennasar, M.-Llu\"isa'
'Zulaica, Ester'
'Alonso, Yolanda'
'Bosch, Joan'
'Mata, Ignasi'
'Molins, Elies'

_publ_section_title
;
 A biomimetic synthesis of (&#x2212;)-N(a)-methylervitsine
;
_journal_issue 13
_journal_name_full 'Chemical Communications'
_journal_page_first 1166
_journal_paper_doi 10.1039/b102010m
_journal_year 2001
_chemical_compound_source 'synthesis as described -# -#'
_chemical_formula_moiety 'C25 H29 N3 O3'
_chemical_formula_structural 'C25 N3 O3 H29'
_chemical_formula_sum 'C25 H29 N3 O3'
_chemical_formula_weight 419.51
_space_group_IT_number 4
_symmetry_cell_setting monoclinic
_symmetry_Int_Tables_number 4
_symmetry_space_group_name_Hall 'P 2yb'
_symmetry_space_group_name_H-M 'P 1 21 1'
_atom_sites_solution_hydrogens geom
_atom_sites_solution_primary direct
_atom_sites_solution_secondary difmap
_audit_conform_dict_location ftp://ftp.iucr.org/cifdics/cif_core.dic
_audit_conform_dict_name cif_core.dic
_audit_conform_dict_version 2.1
_audit_creation_date 2001-03-03T16:01:35-00:00
_audit_creation_method 'WinGX routine CIF_UPDATE'
_cell_angle_alpha 90
_cell_angle_beta 106.917(12)
_cell_angle_gamma 90
_cell_formula_units_Z 2
_cell_length_a 10.4175(10)
_cell_length_b 8.8264(10)
_cell_length_c 12.670(2)
_cell_measurement_reflns_used 15
_cell_measurement_temperature 293(2)
_cell_measurement_theta_max 12.6
_cell_measurement_theta_min 11.97
_cell_measurement_wavelength '0.71073 -# -#'
_cell_volume 1114.6(3)
_computing_cell_refinement 'CAD4 Express (Enraf Nonius, 1994)'
_computing_data_collection 'CAD4 Express (Enraf Nonius, 1994)'
_computing_data_reduction 'XCAD4 (Harms & Wocadlo, 1995)'
_computing_molecular_graphics 'Ortep-3 for Windows (Farrugia, 1997)'
_computing_publication_material 'WinGX publication routines (Farrugia, 1999) -# -#'
_computing_structure_refinement 'SHELXL-97 (Sheldrick, 1997)'
_diffrn_ambient_temperature 293(2)
_diffrn_detector 'scintillation LiI'
_diffrn_detector_dtime 1.195
_diffrn_measured_fraction_theta_full 0.999
_diffrn_measured_fraction_theta_max 0.999
_diffrn_measurement_device '\k-geometry diffractometer'
_diffrn_measurement_device_type 'Enraf Nonius CAD4'
_diffrn_measurement_method 'non-profiled omega/2theta scans'
_diffrn_orient_matrix_type
;
x-axis points to radiation source
the matrix is specified in reciprocal space
;
_diffrn_orient_matrix_UB_11 0.45358E-1
_diffrn_orient_matrix_UB_12 0.21805E-1
_diffrn_orient_matrix_UB_13 0.79599E-1
_diffrn_orient_matrix_UB_21 0.87007E-1
_diffrn_orient_matrix_UB_22 0.15164E-1
_diffrn_orient_matrix_UB_23 -0.17041E-1
_diffrn_orient_matrix_UB_31 -0.20926E-1
_diffrn_orient_matrix_UB_32 0.110147
_diffrn_orient_matrix_UB_33 -0.0134
_diffrn_radiation_monochromator graphite
_diffrn_radiation_probe x-ray
_diffrn_radiation_type MoK\a
_diffrn_radiation_wavelength 0.71073
_diffrn_reflns_av_R_equivalents 0.0175
_diffrn_reflns_av_unetI/netI 0.0252
_diffrn_reflns_limit_h_max 0
_diffrn_reflns_limit_h_min -14
_diffrn_reflns_limit_k_max 12
_diffrn_reflns_limit_k_min 0
_diffrn_reflns_limit_l_max 18
_diffrn_reflns_limit_l_min -17
_diffrn_reflns_number 3961
_diffrn_reflns_theta_full 30.4
_diffrn_reflns_theta_max 30.4
_diffrn_reflns_theta_min 2.24
_diffrn_source 'Enraf Nonius FR590'
_diffrn_standards_decay_% 0
_diffrn_standards_interval_time 60
_diffrn_standards_number 3
_exptl_absorpt_coefficient_mu 0.083
_exptl_absorpt_correction_T_max 0.9895
_exptl_absorpt_correction_T_min 0.9647
_exptl_absorpt_correction_type psi-scan
_exptl_absorpt_process_details
;
North A.C.T., Phillips D.C. & Mathews F.S. (1968) Acta. Cryst. A24, 351
Number of psi-scan sets used was   7
Theta correction was applied.
Averaged transmission function was used.
No Fourier smoothing was applied.
;
_exptl_crystal_colour white
_exptl_crystal_density_diffrn 1.25
_exptl_crystal_density_method 'not measured'
_exptl_crystal_description prism
_exptl_crystal_F_000 448
_exptl_crystal_size_max 0.99
_exptl_crystal_size_mid 0.37
_exptl_crystal_size_min 0.12
_refine_diff_density_max 0.207
_refine_diff_density_min -0.191
_refine_diff_density_rms 0.04
_refine_ls_abs_structure_details 'Flack H D (1983), Acta Cryst. A39, 876-881'
_refine_ls_abs_structure_Flack -0.4(13)
_refine_ls_extinction_method none
_refine_ls_goodness_of_fit_ref 1.02
_refine_ls_hydrogen_treatment mixed
_refine_ls_matrix_type full
_refine_ls_number_parameters 283
_refine_ls_number_reflns 3565
_refine_ls_number_restraints 1
_refine_ls_restrained_S_all 1.02
_refine_ls_R_factor_all 0.066
_refine_ls_R_factor_gt 0.0374
_refine_ls_shift/su_max 0.031
_refine_ls_shift/su_mean 0.001
_refine_ls_structure_factor_coef Fsqd
_refine_ls_weighting_details 'calc w=1/[\s^2^(Fo^2^)+(0.0701P)^2^+0.0572P] where P=(Fo^2^+2Fc^2^)/3'
_refine_ls_weighting_scheme calc
_refine_ls_wR_factor_gt 0.1013
_refine_ls_wR_factor_ref 0.112
_reflns_number_gt 2818
_reflns_number_total 3565
_reflns_threshold_expression '>2sigma(I) -# -#'
_cod_data_source_file b102010m.txt
_cod_data_source_block jb19
_cod_original_cell_volume 1114.6(2)
_cod_original_sg_symbol_H-M 'P 21'
_cod_database_code 7114669
_exptl_absorpt_factor_mur 0.01
_exptl_absorpt_correction_t_ave '0.9823 -# -#'
_diffrn_standards_decay_corr_max 1
_diffrn_standards_decay_corr_min 1

loop_
_symmetry_equiv_pos_as_xyz
'x, y, z'
'-x, y+1/2, -z'

loop_
_atom_site_label
_atom_site_type_symbol
_atom_site_fract_x
_atom_site_fract_y
_atom_site_fract_z
_atom_site_U_iso_or_equiv
_atom_site_adp_type
_atom_site_occupancy
_atom_site_symmetry_multiplicity
_atom_site_calc_flag
_atom_site_refinement_flags
O1 O -0.39782(17) 0.2488(2) 0.69943(17) 0.0738(5) Uani 1 1 d .
O2 O 0.04105(13) 0.35881(18) 0.70343(12) 0.0521(3) Uani 1 1 d .
O3 O 0.23233(18) 0.4445(2) 0.48690(15) 0.0660(4) Uani 1 1 d .
N1 N -0.21528(17) 0.74849(18) 0.79414(14) 0.0466(4) Uani 1 1 d .
N2 N -0.54981(14) 0.42851(18) 0.80472(12) 0.0414(3) Uani 1 1 d .
N3 N -0.07984(16) 0.4968(2) 0.55778(13) 0.0476(4) Uani 1 1 d .
C1 C -0.16634(18) 0.6699(2) 0.72236(16) 0.0434(4) Uani 1 1 d .
H1 H -0.1685 0.7166 0.6561 0.052 Uiso 1 1 calc R
C2 C -0.11427(17) 0.5275(2) 0.74032(15) 0.0414(4) Uani 1 1 d .
C3 C -0.10148(16) 0.4482(2) 0.84876(15) 0.0422(4) Uani 1 1 d .
H3 H -0.0085 0.4134 0.8774 0.051 Uiso 1 1 calc R
C4 C -0.12740(17) 0.5558(2) 0.93280(15) 0.0424(4) Uani 1 1 d .
C5 C -0.23930(17) 0.6670(2) 0.88771(14) 0.0396(3) Uani 1 1 d .
H5 H -0.236 0.7416 0.9457 0.047 Uiso 1 1 calc R
C6 C -0.37558(16) 0.5920(2) 0.85906(13) 0.0350(3) Uani 1 1 d .
C7 C -0.41400(15) 0.4493(2) 0.81544(13) 0.0366(3) Uani 1 1 d .
C8 C -0.33975(19) 0.3312(2) 0.77489(15) 0.0430(4) Uani 1 1 d .
C9 C -0.19203(18) 0.3066(2) 0.83090(16) 0.0429(4) Uani 1 1 d .
H9A H -0.1587 0.2344 0.7874 0.051 Uiso 1 1 calc R
H9B H -0.1826 0.2605 0.9023 0.051 Uiso 1 1 calc R
C10 C -0.49219(17) 0.6627(2) 0.87477(13) 0.0388(3) Uani 1 1 d .
C11 C -0.5180(2) 0.8057(2) 0.91298(15) 0.0496(4) Uani 1 1 d .
H11 H -0.4501 0.8775 0.9349 0.06 Uiso 1 1 calc R
C12 C -0.6459(2) 0.8375(3) 0.91735(17) 0.0607(6) Uani 1 1 d .
H12 H -0.6645 0.9323 0.9413 0.073 Uiso 1 1 calc R
C13 C -0.7479(2) 0.7294(4) 0.88637(18) 0.0629(6) Uani 1 1 d .
H13 H -0.8329 0.7539 0.891 0.075 Uiso 1 1 calc R
C14 C -0.7266(2) 0.5875(3) 0.84916(16) 0.0541(5) Uani 1 1 d .
H14 H -0.7948 0.5158 0.8296 0.065 Uiso 1 1 calc R
C15 C -0.59738(17) 0.5563(2) 0.84218(14) 0.0419(4) Uani 1 1 d .
C16 C -0.6260(2) 0.2884(3) 0.7777(2) 0.0605(6) Uani 1 1 d .
H16A H -0.7113 0.3005 0.7916 0.091 Uiso 1 1 calc R
H16B H -0.5772 0.2076 0.8225 0.091 Uiso 1 1 calc R
H16C H -0.6399 0.2648 0.7013 0.091 Uiso 1 1 calc R
C17 C -0.0597(2) 0.5523(3) 1.03904(18) 0.0566(5) Uani 1 1 d .
H17A H -0.081 0.6198 1.0878 0.068 Uiso 1 1 calc R
H17B H 0.0091 0.4824 1.0648 0.068 Uiso 1 1 calc R
C18 C -0.2872(3) 0.8891(3) 0.7615(2) 0.0617(6) Uani 1 1 d .
H18A H -0.3804 0.8678 0.7271 0.093 Uiso 1 1 calc R
H18B H -0.2509 0.9415 0.7103 0.093 Uiso 1 1 calc R
H18C H -0.2781 0.9513 0.8254 0.093 Uiso 1 1 calc R
C19 C -0.04785(17) 0.4540(2) 0.66622(15) 0.0420(4) Uani 1 1 d .
C20 C -0.2159(2) 0.5344(3) 0.48770(19) 0.0589(5) Uani 1 1 d .
H20A H -0.2259 0.6425 0.4743 0.071 Uiso 1 1 calc R
H20B H -0.2837 0.5001 0.5209 0.071 Uiso 1 1 calc R
C21 C -0.2245(3) 0.4477(3) 0.38153(19) 0.0691(7) Uani 1 1 d .
H21A H -0.2514 0.3434 0.3867 0.083 Uiso 1 1 calc R
H21B H -0.2876 0.4953 0.3185 0.083 Uiso 1 1 calc R
C22 C -0.0830(3) 0.4566(4) 0.37300(19) 0.0725(7) Uani 1 1 d .
H22A H -0.0672 0.5533 0.3426 0.087 Uiso 1 1 calc R
H22B H -0.0663 0.376 0.3266 0.087 Uiso 1 1 calc R
C23 C 0.0060(2) 0.4389(2) 0.49142(19) 0.0513(4) Uani 1 1 d .
H23 H 0.0255 0.3314 0.5077 0.062 Uiso 1 1 calc R
C24 C 0.1357(2) 0.5277(3) 0.5198(2) 0.0554(5) Uani 1 1 d .
H24A H 0.1212 0.6248 0.4823 0.066 Uiso 1 1 calc R
H24B H 0.1668 0.5462 0.5987 0.066 Uiso 1 1 calc R
C25 C 0.3589(3) 0.5173(5) 0.5164(2) 0.0777(8) Uani 1 1 d .
H25A H 0.3848 0.5414 0.5936 0.117 Uiso 1 1 calc R
H25B H 0.3532 0.6088 0.4743 0.117 Uiso 1 1 calc R
H25C H 0.4245 0.4511 0.5012 0.117 Uiso 1 1 calc R

loop_
_atom_site_aniso_label
_atom_site_aniso_U_11
_atom_site_aniso_U_22
_atom_site_aniso_U_33
_atom_site_aniso_U_23
_atom_site_aniso_U_13
_atom_site_aniso_U_12
O1 0.0618(9) 0.0653(11) 0.0851(11) -0.0392(10) 0.0069(8) 0.0072(9)
O2 0.0424(6) 0.0519(8) 0.0617(8) 0.0025(7) 0.0147(6) 0.0101(6)
O3 0.0692(9) 0.0603(10) 0.0786(10) -0.0118(9) 0.0374(8) -0.0007(9)
N1 0.0582(9) 0.0315(7) 0.0573(9) 0.0065(7) 0.0284(7) 0.0007(7)
N2 0.0357(6) 0.0385(7) 0.0478(7) -0.0066(6) 0.0088(5) -0.0039(6)
N3 0.0497(8) 0.0454(8) 0.0492(8) 0.0000(7) 0.0167(7) 0.0040(7)
C1 0.0480(8) 0.0360(8) 0.0500(9) 0.0062(8) 0.0203(7) -0.0030(7)
C2 0.0376(7) 0.0383(8) 0.0504(9) 0.0049(7) 0.0162(7) -0.0001(7)
C3 0.0345(7) 0.0402(8) 0.0522(9) 0.0066(8) 0.0130(6) 0.0016(7)
C4 0.0371(7) 0.0405(9) 0.0488(8) 0.0029(8) 0.0111(6) -0.0076(7)
C5 0.0451(8) 0.0329(8) 0.0419(8) -0.0009(7) 0.0146(6) -0.0043(7)
C6 0.0380(7) 0.0323(7) 0.0347(7) 0.0006(6) 0.0107(6) 0.0001(6)
C7 0.0364(7) 0.0337(8) 0.0383(7) -0.0015(7) 0.0089(6) -0.0005(6)
C8 0.0459(8) 0.0335(8) 0.0497(9) -0.0028(7) 0.0140(7) 0.0028(7)
C9 0.0423(8) 0.0327(8) 0.0551(10) 0.0067(7) 0.0167(7) 0.0052(7)
C10 0.0428(8) 0.0404(8) 0.0335(7) -0.0026(7) 0.0113(6) 0.0037(7)
C11 0.0611(11) 0.0448(10) 0.0442(9) -0.0100(8) 0.0175(8) 0.0044(9)
C12 0.0707(13) 0.0640(14) 0.0506(10) -0.0140(10) 0.0225(10) 0.0207(12)
C13 0.0525(11) 0.0862(18) 0.0530(11) -0.0078(12) 0.0201(9) 0.0186(12)
C14 0.0415(9) 0.0729(14) 0.0477(10) -0.0072(10) 0.0129(7) 0.0028(9)
C15 0.0397(8) 0.0484(10) 0.0365(7) -0.0036(7) 0.0095(6) 0.0010(7)
C16 0.0486(10) 0.0460(11) 0.0834(15) -0.0114(11) 0.0133(10) -0.0129(9)
C17 0.0476(9) 0.0608(13) 0.0546(10) 0.0005(10) 0.0042(8) -0.0110(9)
C18 0.0850(15) 0.0365(9) 0.0728(14) 0.0118(10) 0.0375(12) 0.0111(10)
C19 0.0366(7) 0.0383(8) 0.0517(9) -0.0004(7) 0.0140(6) -0.0036(7)
C20 0.0634(12) 0.0477(11) 0.0585(11) 0.0046(10) 0.0068(9) 0.0120(10)
C21 0.0833(16) 0.0478(12) 0.0608(12) -0.0019(11) -0.0034(11) 0.0086(13)
C22 0.0977(18) 0.0657(16) 0.0548(12) -0.0116(12) 0.0236(12) -0.0020(15)
C23 0.0638(10) 0.0385(9) 0.0571(10) -0.0078(9) 0.0266(8) -0.0036(9)
C24 0.0687(12) 0.0422(10) 0.0654(11) -0.0094(9) 0.0353(10) -0.0063(9)
C25 0.0675(14) 0.100(2) 0.0707(14) 0.0008(16) 0.0284(12) -0.0075(16)

loop_
_atom_type_symbol
_atom_type_description
_atom_type_scat_dispersion_real
_atom_type_scat_dispersion_imag
_atom_type_scat_source
C C 0.0033 0.0016 'International Tables Vol C Tables 4.2.6.8 and 6.1.1.4'
H H 0 0 'International Tables Vol C Tables 4.2.6.8 and 6.1.1.4'
N N 0.0061 0.0033 'International Tables Vol C Tables 4.2.6.8 and 6.1.1.4'
O O 0.0106 0.006 'International Tables Vol C Tables 4.2.6.8 and 6.1.1.4'

loop_
_geom_angle_atom_site_label_1
_geom_angle_atom_site_label_2
_geom_angle_atom_site_label_3
_geom_angle
C24 O3 C25 112.2(2)
C1 N1 C18 120.79(18)
C1 N1 C5 118.44(15)
C18 N1 C5 117.08(16)
C15 N2 C7 108.48(15)
C15 N2 C16 123.56(16)
C7 N2 C16 127.14(16)
C19 N3 C20 125.24(17)
C19 N3 C23 117.56(17)
C20 N3 C23 111.59(18)
N1 C1 C2 124.72(17)
C1 C2 C19 122.65(17)
C1 C2 C3 120.29(17)
C19 C2 C3 116.27(16)
C4 C3 C2 111.30(16)
C4 C3 C9 112.72(14)
C2 C3 C9 110.69(15)
C17 C4 C5 121.71(19)
C17 C4 C3 123.39(19)
C5 C4 C3 114.88(14)
N1 C5 C4 109.32(14)
N1 C5 C6 112.90(14)
C4 C5 C6 112.08(14)
C7 C6 C10 107.04(15)
C7 C6 C5 129.42(15)
C10 C6 C5 123.53(16)
C6 C7 N2 108.99(15)
C6 C7 C8 131.32(16)
N2 C7 C8 119.54(15)
O1 C8 C7 120.37(17)
O1 C8 C9 119.35(17)
C7 C8 C9 120.20(16)
C8 C9 C3 116.63(15)
C11 C10 C15 119.24(17)
C11 C10 C6 134.01(18)
C15 C10 C6 106.75(15)
C12 C11 C10 118.7(2)
C11 C12 C13 121.0(2)
C14 C13 C12 122.12(19)
C13 C14 C15 117.0(2)
N2 C15 C14 129.36(19)
N2 C15 C10 108.70(15)
C14 C15 C10 121.94(19)
O2 C19 N3 120.39(17)
O2 C19 C2 119.71(17)
N3 C19 C2 119.81(16)
N3 C20 C21 102.57(19)
C22 C21 C20 103.2(2)
C21 C22 C23 104.5(2)
N3 C23 C24 109.30(17)
N3 C23 C22 103.18(19)
C24 C23 C22 115.2(2)
O3 C24 C23 109.03(18)

loop_
_geom_bond_atom_site_label_1
_geom_bond_atom_site_label_2
_geom_bond_distance
O1 C8 1.213(3)
O2 C19 1.238(2)
O3 C24 1.404(3)
O3 C25 1.416(3)
N1 C1 1.356(3)
N1 C18 1.447(3)
N1 C5 1.469(2)
N2 C15 1.371(2)
N2 C7 1.394(2)
N2 C16 1.455(3)
N3 C19 1.369(3)
N3 C20 1.475(3)
N3 C23 1.485(3)
C1 C2 1.361(3)
C2 C19 1.469(3)
C2 C3 1.513(2)
C3 C4 1.509(3)
C3 C9 1.543(3)
C4 C17 1.326(3)
C4 C5 1.503(3)
C5 C6 1.512(2)
C6 C7 1.387(2)
C6 C10 1.430(2)
C7 C8 1.477(2)
C8 C9 1.511(3)
C10 C11 1.406(3)
C10 C15 1.410(3)
C11 C12 1.378(3)
C12 C13 1.397(4)
C13 C14 1.378(4)
C14 C15 1.402(3)
C20 C21 1.527(3)
C21 C22 1.511(4)
C22 C23 1.525(3)
C23 C24 1.513(3)
